data_4506200
loop_
_publ_author_name
'Agarwal, Rashmi A.'
'Aijaz, Arshad'
'Ahmad, Musheer'
'Sa\~nudo, E. Carolina'
'Xu, Qiang'
'Bharadwaj, Parimal K.'

_publ_section_title
;
 Two New Coordination Polymers with Co(II) and Mn(II): Selective Gas
 Adsorption and Magnetic Studies
;
_journal_issue 6
_journal_name_full 'Crystal Growth &amp; Design'
_journal_page_first 2999
_journal_paper_doi 10.1021/cg300217v
_journal_volume 12
_journal_year 2012
_chemical_formula_moiety 'C63 H39 Cl Co2 N12 O6'
_chemical_formula_sum 'C63 H39 Cl Co2 N12 O6'
_chemical_formula_weight 1213.37
_chemical_name_systematic
;
 ?
;
_space_group_IT_number 163
_symmetry_cell_setting trigonal
_symmetry_space_group_name_Hall '-P 3 2c'
_symmetry_space_group_name_H-M 'P -3 1 c'
_atom_sites_solution_hydrogens geom
_atom_sites_solution_primary direct
_atom_sites_solution_secondary difmap
_audit_creation_method SHELXL-97
_cell_angle_alpha 90.000
_cell_angle_beta 90.000
_cell_angle_gamma 120.000
_cell_formula_units_Z 2
_cell_length_a 17.031(5)
_cell_length_b 17.031(5)
_cell_length_c 13.922(4)
_cell_measurement_reflns_used 999
_cell_measurement_temperature 100(2)
_cell_measurement_theta_max 25.490
_cell_measurement_theta_min 2.01
_cell_volume 3497.1(18)
_computing_cell_refinement 'SAINT 6.45 ( Bruker, 2003)'
_computing_data_collection 'SMART 5.628 (Bruker, 2003)'
_computing_data_reduction 'SAINT 6.45 ( Bruker, 2003)'
_computing_molecular_graphics 'DIAMOND 2.1e'
_computing_structure_refinement 'SHELXL-97 (Sheldrick, 1997)'
_computing_structure_solution SIR-97
_diffrn_ambient_temperature 100(2)
_diffrn_measured_fraction_theta_full 0.933
_diffrn_measured_fraction_theta_max 0.933
_diffrn_measurement_device_type 'BRUKER SMART APEX'
_diffrn_measurement_method /w-scans
_diffrn_radiation_monochromator graphite
_diffrn_radiation_source 'fine-focus sealed tube'
_diffrn_radiation_type MoK\a
_diffrn_radiation_wavelength 0.71073
_diffrn_reflns_av_R_equivalents 0.1113
_diffrn_reflns_av_sigmaI/netI 0.1062
_diffrn_reflns_limit_h_max 16
_diffrn_reflns_limit_h_min -20
_diffrn_reflns_limit_k_max 20
_diffrn_reflns_limit_k_min -20
_diffrn_reflns_limit_l_max 16
_diffrn_reflns_limit_l_min -16
_diffrn_reflns_number 12555
_diffrn_reflns_theta_full 25.49
_diffrn_reflns_theta_max 25.49
_diffrn_reflns_theta_min 2.01
_exptl_absorpt_coefficient_mu 0.565
_exptl_absorpt_correction_T_max 0.919
_exptl_absorpt_correction_T_min 0.898
_exptl_absorpt_correction_type empirical
_exptl_absorpt_process_details SADABS
_exptl_crystal_colour Brown
_exptl_crystal_density_diffrn 1.152
_exptl_crystal_density_method 'not measured'
_exptl_crystal_description Needle
_exptl_crystal_F_000 1240
_exptl_crystal_size_max 0.19
_exptl_crystal_size_mid 0.17
_exptl_crystal_size_min 0.15
_refine_diff_density_max 0.706
_refine_diff_density_min -0.696
_refine_diff_density_rms 0.113
_refine_ls_extinction_method none
_refine_ls_goodness_of_fit_ref 0.949
_refine_ls_hydrogen_treatment constr
_refine_ls_matrix_type full
_refine_ls_number_parameters 129
_refine_ls_number_reflns 2051
_refine_ls_number_restraints 0
_refine_ls_restrained_S_all 0.949
_refine_ls_R_factor_all 0.1043
_refine_ls_R_factor_gt 0.0730
_refine_ls_shift/su_max 0.000
_refine_ls_shift/su_mean 0.000
_refine_ls_structure_factor_coef Fsqd
_refine_ls_weighting_details 'calc w=1/[\s^2^(Fo^2^)+(0.1038P)^2^+0.0000P] where P=(Fo^2^+2Fc^2^)/3'
_refine_ls_weighting_scheme calc
_refine_ls_wR_factor_gt 0.1817
_refine_ls_wR_factor_ref 0.1957
_reflns_number_gt 1335
_reflns_number_total 2051
_reflns_threshold_expression >2sigma(I)
_cod_data_source_file cg300217v_si_002.cif
_cod_data_source_block Compound1
_cod_depositor_comments
;
The following automatic conversions were performed:

'_symmetry_cell_setting' value 'Trigonal' changed to 'trigonal'
according to /home/saulius/struct/CIF-dictionaries/cif_core.dic
dictionary named 'cif_core.dic' version 2.4.1 from 2010-06-29.

Automatic conversion script
Id: cif_fix_values 1891 2012-01-12 08:04:46Z andrius 
;
_cod_original_cell_volume 3497.1(19)
_cod_original_sg_symbol_H-M P-31c
_cod_database_code 4506200

loop_
_symmetry_equiv_pos_as_xyz
'x, y, z'
'-y, x-y, z'
'-x+y, -x, z'
'-y, -x, -z+1/2'
'x, x-y, -z+1/2'
'-x+y, y, -z+1/2'
'-x, -y, -z'
'y, -x+y, -z'
'x-y, x, -z'
'y, x, z-1/2'
'-x, -x+y, z-1/2'
'x-y, -y, z-1/2'

loop_
_atom_site_label
_atom_site_type_symbol
_atom_site_fract_x
_atom_site_fract_y
_atom_site_fract_z
_atom_site_U_iso_or_equiv
_atom_site_adp_type
_atom_site_occupancy
_atom_site_symmetry_multiplicity
_atom_site_calc_flag
_atom_site_refinement_flags
Co1 Co -0.3333 0.3333 0.10253(6) 0.0293(3) Uani 1 3 d S
Cl1 Cl 0.3333 0.6667 0.2500 0.0451(7) Uani 1 6 d S
O1 O -0.2215(2) 0.35417(19) 0.1807(2) 0.0325(7) Uani 1 1 d .
N1 N 0.1100(2) 0.6055(3) 0.4123(2) 0.0329(9) Uani 1 1 d .
N2 N 0.2280(2) 0.6675(2) 0.5148(2) 0.0310(8) Uani 1 1 d .
C1 C -0.1833(4) 0.4084(2) 0.2500 0.0287(13) Uani 1 2 d S
C2 C -0.0814(4) 0.4593(2) 0.2500 0.0306(14) Uani 1 2 d S
C3 C -0.0338(3) 0.5081(3) 0.3312(3) 0.0299(10) Uani 1 1 d .
H3 H -0.0651 0.5089 0.3856 0.036 Uiso 1 1 calc R
C4 C 0.0588(3) 0.5549(3) 0.3302(3) 0.0340(10) Uani 1 1 d .
C5 C 0.1059(4) 0.5529(2) 0.2500 0.0359(15) Uani 1 2 d S
H5 H 0.1689 0.5845 0.2500 0.043 Uiso 1 2 calc SR
C6 C 0.1893(3) 0.6115(3) 0.4425(3) 0.0311(10) Uani 1 1 d .
H6 H 0.2137 0.5789 0.4144 0.037 Uiso 1 1 calc R
C7 C 0.1701(3) 0.7019(3) 0.5341(3) 0.0392(11) Uani 1 1 d .
C8 C 0.1773(4) 0.7657(4) 0.6023(4) 0.0593(16) Uani 1 1 d .
H8 H 0.2253 0.7913 0.6455 0.071 Uiso 1 1 calc R
C9 C 0.1116(5) 0.7886(6) 0.6028(6) 0.100(3) Uani 1 1 d .
H9 H 0.1142 0.8298 0.6483 0.120 Uiso 1 1 calc R
C10 C 0.0396(5) 0.7518(6) 0.5365(6) 0.119(4) Uani 1 1 d .
H10 H -0.0027 0.7711 0.5378 0.143 Uiso 1 1 calc R
C11 C 0.0300(4) 0.6875(4) 0.4695(4) 0.071(2) Uani 1 1 d .
H11 H -0.0188 0.6615 0.4271 0.085 Uiso 1 1 calc R
C12 C 0.0963(3) 0.6644(4) 0.4689(3) 0.0428(12) Uani 1 1 d .

loop_
_atom_site_aniso_label
_atom_site_aniso_U_11
_atom_site_aniso_U_22
_atom_site_aniso_U_33
_atom_site_aniso_U_23
_atom_site_aniso_U_13
_atom_site_aniso_U_12
Co1 0.0396(4) 0.0396(4) 0.0087(5) 0.000 0.000 0.0198(2)
Cl1 0.0520(11) 0.0520(11) 0.0313(16) 0.000 0.000 0.0260(5)
O1 0.0380(17) 0.0434(18) 0.0136(14) -0.0018(12) -0.0016(12) 0.0184(15)
N1 0.038(2) 0.045(2) 0.0140(17) -0.0037(15) -0.0005(14) 0.0191(18)
N2 0.037(2) 0.040(2) 0.0142(18) 0.0003(15) -0.0003(14) 0.0181(17)
C1 0.035(3) 0.037(2) 0.013(3) 0.001(2) 0.000 0.0177(16)
C2 0.040(3) 0.040(3) 0.012(3) 0.005(2) 0.000 0.0200(17)
C3 0.038(2) 0.042(2) 0.012(2) 0.0034(16) 0.0024(16) 0.021(2)
C4 0.045(3) 0.047(3) 0.011(2) 0.0011(17) 0.0001(17) 0.023(2)
C5 0.040(4) 0.048(3) 0.017(3) -0.003(2) 0.000 0.0201(18)
C6 0.040(3) 0.044(3) 0.0114(19) 0.0006(17) 0.0024(17) 0.023(2)
C7 0.052(3) 0.053(3) 0.017(2) -0.0062(19) -0.0053(19) 0.030(2)
C8 0.063(4) 0.085(4) 0.042(3) -0.032(3) -0.022(3) 0.046(3)
C9 0.099(6) 0.157(8) 0.086(5) -0.083(5) -0.048(4) 0.095(6)
C10 0.114(6) 0.184(9) 0.126(7) -0.106(7) -0.076(6) 0.125(7)
C11 0.072(4) 0.104(5) 0.066(4) -0.052(4) -0.038(3) 0.065(4)
C12 0.050(3) 0.062(3) 0.021(2) -0.012(2) -0.0063(19) 0.032(3)

loop_
_atom_type_symbol
_atom_type_description
_atom_type_scat_dispersion_real
_atom_type_scat_dispersion_imag
_atom_type_scat_source
C C 0.0033 0.0016 'International Tables Vol C Tables 4.2.6.8 and 6.1.1.4'
H H 0.0000 0.0000 'International Tables Vol C Tables 4.2.6.8 and 6.1.1.4'
N N 0.0061 0.0033 'International Tables Vol C Tables 4.2.6.8 and 6.1.1.4'
O O 0.0106 0.0060 'International Tables Vol C Tables 4.2.6.8 and 6.1.1.4'
Cl Cl 0.1484 0.1585 'International Tables Vol C Tables 4.2.6.8 and 6.1.1.4'
Co Co 0.3494 0.9721 'International Tables Vol C Tables 4.2.6.8 and 6.1.1.4'

loop_
_geom_angle_atom_site_label_1
_geom_angle_atom_site_label_2
_geom_angle_atom_site_label_3
_geom_angle
_geom_angle_site_symmetry_1
_geom_angle_site_symmetry_3
O1 Co1 O1 94.78(11) . 3_455
O1 Co1 O1 94.78(11) . 2_565
O1 Co1 O1 94.78(11) 3_455 2_565
O1 Co1 N2 92.96(12) . 10_455
O1 Co1 N2 81.18(12) 3_455 10_455
O1 Co1 N2 171.54(12) 2_565 10_455
O1 Co1 N2 81.18(12) . 11
O1 Co1 N2 171.54(12) 3_455 11
O1 Co1 N2 92.96(12) 2_565 11
N2 Co1 N2 91.57(13) 10_455 11
O1 Co1 N2 171.54(12) . 12_565
O1 Co1 N2 92.96(12) 3_455 12_565
O1 Co1 N2 81.18(12) 2_565 12_565
N2 Co1 N2 91.57(13) 10_455 12_565
N2 Co1 N2 91.57(13) 11 12_565
C1 O1 Co1 128.3(3) . .
C6 N1 C12 106.7(4) . .
C6 N1 C4 124.8(4) . .
C12 N1 C4 128.2(4) . .
C6 N2 C7 104.3(3) . .
C6 N2 Co1 122.7(3) . 10_566
C7 N2 Co1 130.5(3) . 10_566
O1 C1 O1 127.2(6) . 5_565
O1 C1 C2 116.4(3) . .
O1 C1 C2 116.4(3) 5_565 .
C3 C2 C3 119.7(6) 5_565 .
C3 C2 C1 120.2(3) 5_565 .
C3 C2 C1 120.2(3) . .
C4 C3 C2 119.7(4) . .
C3 C4 C5 120.5(4) . .
C3 C4 N1 121.3(4) . .
C5 C4 N1 118.2(4) . .
C4 C5 C4 119.8(6) 5_565 .
N2 C6 N1 114.1(4) . .
C8 C7 N2 130.3(4) . .
C8 C7 C12 119.9(5) . .
N2 C7 C12 109.8(4) . .
C9 C8 C7 117.5(5) . .
C8 C9 C10 121.9(6) . .
C11 C10 C9 121.8(6) . .
C12 C11 C10 116.3(5) . .
C11 C12 N1 132.3(4) . .
C11 C12 C7 122.6(4) . .
N1 C12 C7 105.0(4) . .

loop_
_geom_bond_atom_site_label_1
_geom_bond_atom_site_label_2
_geom_bond_distance
_geom_bond_site_symmetry_2
Co1 O1 2.065(3) .
Co1 O1 2.065(3) 3_455
Co1 O1 2.065(3) 2_565
Co1 N2 2.177(4) 10_455
Co1 N2 2.177(4) 11
Co1 N2 2.177(4) 12_565
O1 C1 1.267(4) .
N1 C6 1.369(5) .
N1 C12 1.384(6) .
N1 C4 1.434(5) .
N2 C6 1.314(5) .
N2 C7 1.402(6) .
N2 Co1 2.177(4) 10_566
C1 O1 1.267(4) 5_565
C1 C2 1.503(8) .
C2 C3 1.397(5) 5_565
C2 C3 1.397(5) .
C3 C4 1.366(6) .
C4 C5 1.385(5) .
C5 C4 1.385(5) 5_565
C7 C8 1.401(6) .
C7 C12 1.417(6) .
C8 C9 1.357(8) .
C9 C10 1.407(8) .
C10 C11 1.384(8) .
C11 C12 1.370(7) .

loop_
_platon_squeeze_void_nr
_platon_squeeze_void_average_x
_platon_squeeze_void_average_y
_platon_squeeze_void_average_z
_platon_squeeze_void_volume
_platon_squeeze_void_count_electrons
_platon_squeeze_void_content
1 0.000 0.000 -0.004 1134 180 ' '
